data_9014054
loop_
_publ_author_name
'Averbuch-Pouchot M'
'Durif, A.'

_publ_section_title
;
 (NH4)6P6O18.NH4X.H2O (X=Cl,Br,I). The first examples of
 cyclohexaphosphate-halides
 _cod_database_code 1007201
;
_journal_name_full 'European Journal of Solid State and Inorganic Chemistry'
_journal_page_first 447
_journal_page_last 459
_journal_volume 30
_journal_year 1993
_chemical_formula_sum 'Cl H26 N7 O19 P6'
_space_group_IT_number 2
_symmetry_space_group_name_Hall '-P 1'
_symmetry_space_group_name_H-M 'P -1'
_cell_angle_alpha 101.48
_cell_angle_beta 90.84
_cell_angle_gamma 107.31
_cell_length_a 6.738
_cell_length_b 10.101
_cell_length_c 19.33
_cell_formula_units_Z 2
_cell_volume 1227.054
_database_code_amcsd 0012573
_exptl_crystal_density_diffrn 1.758
_cod_duplicate_entry 1007201
_cod_original_cell_volume 1227.053
_cod_original_formula_sum 'N7 P6 O19 Cl H26'
_cod_database_code 9014054
_amcsd_formula_title 'Cl H30 N7 O19 P6'

loop_
_space_group_symop_operation_xyz
x,y,z
-x,-y,-z

loop_
_atom_site_label
_atom_site_fract_x
_atom_site_fract_y
_atom_site_fract_z
_atom_site_attached_hydrogens
N1 0.06440 0.29460 0.36050 0
N2 0.43540 0.71350 0.14130 0
N3 0.00210 0.85370 0.27220 0
N4 0.51780 0.20460 0.22580 0
N5 0.71650 0.54950 0.40990 0
N6 0.81590 0.45330 0.07970 0
N7 0.50000 0.00000 0.00000 4
N8 0.00000 0.00000 0.50000 4
P1 0.27970 0.70853 0.45687 0
P2 0.51262 0.85868 0.59077 0
P3 0.50890 0.85813 0.35311 0
P4 0.03196 0.90136 0.85140 0
P5 0.76120 0.71340 0.93432 0
P6 0.99034 0.82591 0.07175 0
O1 0.51640 0.19470 0.49296 0
O2 0.31010 0.78580 0.39160 0
O3 0.30230 0.56610 0.43630 0
O4 0.08880 0.72690 0.48920 0
O5 0.58720 0.01460 0.40080 0
O6 0.62120 0.25080 0.37474 0
O7 0.26000 0.08900 0.38970 0
O8 0.43080 0.86280 0.28200 0
O9 0.67840 0.79590 0.36200 0
O10 0.07760 -0.00850 0.10280 0
O11 0.06290 0.13230 0.22180 0
O12 0.73910 0.04480 0.13540 0
O13 0.23750 0.42910 0.05790 0
O14 0.43060 0.26200 0.09130 0
O15 0.83370 0.82380 0.00830 0
O16 0.86660 0.75340 0.12400 0
O17 0.16870 0.77920 0.04430 0
O18 0.05150 0.23210 0.11290 0
O19 0.39030 0.48460 0.24860 0
Cl1 0.92130 0.50450 0.25512 0
H1 0.14800 0.39100 0.38000 0
H2 0.10700 0.24600 0.37900 0
H3 0.05600 0.25900 0.31100 0
H4 0.94800 0.28400 0.37900 0
H5 0.36700 0.74800 0.11000 0
H6 0.42100 0.74900 0.18300 0
H7 0.37200 0.61000 0.12800 0
H8 0.57500 0.74600 0.12900 0
H9 0.94700 0.81600 0.23300 0
H10 0.90000 0.82500 0.30600 0
H11 0.10100 0.82500 0.27400 0
H12 0.00300 0.95800 0.26900 0
H13 0.57100 0.21000 0.27200 0
H14 0.62900 0.29100 0.23200 0
H15 0.37400 0.17500 0.21900 0
H16 0.57100 0.14700 0.20100 0
H17 0.68600 0.45700 0.40200 0
H18 0.77800 0.54200 0.36100 0
H19 0.58800 0.57100 0.41700 0
H20 0.82700 0.60200 0.43600 0
H21 0.72500 0.39000 0.07400 0
H22 0.94100 0.42900 0.05500 0
H23 0.83600 0.56200 0.08900 0
H24 0.84100 0.46300 0.12500 0
H25 0.47100 0.56600 0.27100 0
H26 0.26700 0.49800 0.25200 0

loop_
_cod_related_entry_id
_cod_related_entry_database
_cod_related_entry_code
1 AMCSD 0012573
